data_7249060
loop_
_publ_author_name
'Bondarenko, Mikhail A.'
'Novikov, Alexander S.'
'Abramov, Pavel A.'
'Sokolov, Maxim N.'
'Adonin, Sergey A.'

_publ_section_title
;
 Crystalline products of bromoantimonate(iii) oxidation by Br2 in the
 presence of different cations: diversity of structural types and patterns
 of halogen bond systems
;
_journal_issue 33
_journal_name_full CrystEngComm
_journal_page_first 4518
_journal_page_last 4524
_journal_paper_doi 10.1039/D4CE00207E
_journal_volume 26
_journal_year 2024
_chemical_formula_sum 'C16 H20 Br9 N2 Sb'
_chemical_formula_weight 1081.28
_space_group_crystal_system triclinic
_space_group_IT_number 2
_space_group_name_Hall '-P 1'
_space_group_name_H-M_alt 'P -1'
_atom_sites_solution_hydrogens geom
_audit_creation_method SHELXL-2014/7
_audit_update_record
;
2024-02-21 deposited with the CCDC.	2024-07-09 downloaded from the CCDC.
;
_cell_angle_alpha 69.046(3)
_cell_angle_beta 74.269(3)
_cell_angle_gamma 80.096(3)
_cell_formula_units_Z 1
_cell_length_a 7.1919(2)
_cell_length_b 8.9352(3)
_cell_length_c 12.0590(4)
_cell_measurement_reflns_used 2537
_cell_measurement_temperature 140(2)
_cell_measurement_theta_max 28.5340
_cell_measurement_theta_min 3.6860
_cell_volume 694.14(4)
_computing_cell_refinement 'CrysAlisPro 1.171.38.46 (Rigaku OD, 2015)'
_computing_data_collection 'CrysAlisPro 1.171.38.46 (Rigaku OD, 2015)'
_computing_data_reduction 'CrysAlisPro 1.171.38.46 (Rigaku OD, 2015)'
_computing_structure_refinement 'SHELXL-2014/7 (Sheldrick, 2014)'
_diffrn_ambient_temperature 140(2)
_diffrn_detector_area_resol_mean 10.6168
_diffrn_measured_fraction_theta_full 0.995
_diffrn_measured_fraction_theta_max 0.818
_diffrn_measurement_device_type 'New Xcalibur, AtlasS2'
_diffrn_radiation_type MoK\a
_diffrn_radiation_wavelength 0.71073
_diffrn_reflns_av_R_equivalents 0.0255
_diffrn_reflns_av_unetI/netI 0.0524
_diffrn_reflns_Laue_measured_fraction_full 0.995
_diffrn_reflns_Laue_measured_fraction_max 0.818
_diffrn_reflns_limit_h_max 8
_diffrn_reflns_limit_h_min -9
_diffrn_reflns_limit_k_max 11
_diffrn_reflns_limit_k_min -11
_diffrn_reflns_limit_l_max 14
_diffrn_reflns_limit_l_min -16
_diffrn_reflns_number 5099
_diffrn_reflns_point_group_measured_fraction_full 0.995
_diffrn_reflns_point_group_measured_fraction_max 0.818
_diffrn_reflns_theta_full 25.500
_diffrn_reflns_theta_max 28.871
_diffrn_reflns_theta_min 3.389
_diffrn_source 'fine-focus sealed X-ray tube'
_exptl_absorpt_coefficient_mu 13.953
_exptl_absorpt_correction_T_max 1.00000
_exptl_absorpt_correction_T_min 0.29543
_exptl_absorpt_correction_type multi-scan
_exptl_absorpt_process_details
;
CrysAlisPro 1.171.38.46 (Rigaku Oxford Diffraction, 2015)
Empirical absorption correction using spherical harmonics,
 implemented in SCALE3 ABSPACK scaling algorithm.
;
_exptl_crystal_colour purple
_exptl_crystal_density_diffrn 2.587
_exptl_crystal_description block
_exptl_crystal_F_000 496
_exptl_crystal_size_max 0.170
_exptl_crystal_size_mid 0.140
_exptl_crystal_size_min 0.110
_refine_diff_density_max 1.122
_refine_diff_density_min -1.107
_refine_diff_density_rms 0.189
_refine_ls_extinction_method none
_refine_ls_goodness_of_fit_ref 1.033
_refine_ls_hydrogen_treatment constr
_refine_ls_matrix_type full
_refine_ls_number_parameters 130
_refine_ls_number_reflns 2987
_refine_ls_number_restraints 0
_refine_ls_restrained_S_all 1.033
_refine_ls_R_factor_all 0.0433
_refine_ls_R_factor_gt 0.0338
_refine_ls_shift/su_max 0.000
_refine_ls_shift/su_mean 0.000
_refine_ls_structure_factor_coef Fsqd
_refine_ls_weighting_details 'w=1/[\s^2^(Fo^2^)+(0.0300P)^2^] where P=(Fo^2^+2Fc^2^)/3'
_refine_ls_weighting_scheme calc
_refine_ls_wR_factor_gt 0.0706
_refine_ls_wR_factor_ref 0.0757
_reflns_Friedel_coverage 0.000
_reflns_number_gt 2542
_reflns_number_total 2987
_reflns_threshold_expression 'I > 2\s(I)'
_cod_data_source_file d4ce00207e2.cif
_cod_data_source_block BM91_a
_cod_depositor_comments 'Adding full bibliography for 7249056--7249061.cif.'
_cod_database_code 7249060
_shelx_shelxl_version_number 2014/7
_shelx_space_group_comment
;
The symmetry employed for this shelxl refinement is uniquely defined
by the following loop, which should always be used as a source of
symmetry information in preference to the above space-group names.
They are only intended as comments.
;
_shelx_estimated_absorpt_t_min 0.200
_shelx_estimated_absorpt_t_max 0.309

loop_
_space_group_symop_operation_xyz
'x, y, z'
'-x, -y, -z'

loop_
_atom_site_label
_atom_site_type_symbol
_atom_site_fract_x
_atom_site_fract_y
_atom_site_fract_z
_atom_site_U_iso_or_equiv
_atom_site_adp_type
_atom_site_occupancy
_atom_site_site_symmetry_order
_atom_site_calc_flag
_atom_site_refinement_flags_posn
_atom_site_refinement_flags_adp
_atom_site_refinement_flags_occupancy
_atom_site_disorder_assembly
_atom_site_disorder_group
C1 C 0.0140(7) 0.0498(6) 0.4332(5) 0.0156(11) Uani 1 1 d . . . . .
H1A H 0.0089 -0.0189 0.3856 0.019 Uiso 1 1 calc R U . . .
H1B H -0.0921 0.1366 0.4221 0.019 Uiso 1 1 calc R U . . .
C2 C 0.2061(7) 0.1225(6) 0.3868(5) 0.0188(12) Uani 1 1 d . . . . .
H2A H 0.2172 0.1807 0.4406 0.023 Uiso 1 1 calc R U . . .
H2B H 0.3124 0.0356 0.3895 0.023 Uiso 1 1 calc R U . . .
C3 C 0.1379(7) 0.3843(6) 0.2416(5) 0.0206(12) Uani 1 1 d . . . . .
H3 H 0.0665 0.4170 0.3091 0.025 Uiso 1 1 calc R U . . .
C4 C 0.3299(7) 0.1854(6) 0.1664(5) 0.0190(12) Uani 1 1 d . . . . .
C5 C 0.1499(8) 0.4895(7) 0.1263(6) 0.0248(13) Uani 1 1 d . . . . .
H5 H 0.0863 0.5947 0.1131 0.030 Uiso 1 1 calc R U . . .
C6 C 0.2560(7) 0.4418(6) 0.0279(5) 0.0233(13) Uani 1 1 d . . . . .
H6 H 0.2660 0.5147 -0.0528 0.028 Uiso 1 1 calc R U . . .
C7 C 0.3477(7) 0.2870(7) 0.0478(5) 0.0205(12) Uani 1 1 d . . . . .
C8 C 0.4636(8) 0.2316(7) -0.0576(6) 0.0264(13) Uani 1 1 d . . . . .
H8A H 0.5891 0.1793 -0.0408 0.040 Uiso 1 1 calc R U . . .
H8B H 0.4845 0.3245 -0.1324 0.040 Uiso 1 1 calc R U . . .
H8C H 0.3923 0.1550 -0.0677 0.040 Uiso 1 1 calc R U . . .
N1 N 0.2264(6) 0.2342(5) 0.2611(4) 0.0194(10) Uani 1 1 d . . . . .
Br1 Br 0.79454(7) 0.35590(6) 0.58678(5) 0.02002(14) Uani 1 1 d . . . . .
Br2 Br 0.60073(7) 0.36398(6) 0.33618(5) 0.01770(14) Uani 1 1 d . . . . .
Br3 Br 0.69682(7) 0.73555(6) 0.35699(5) 0.02190(14) Uani 1 1 d . . . . .
Br4 Br 0.83000(7) 0.13474(6) 0.15815(5) 0.02139(14) Uani 1 1 d . . . . .
Br5 Br 1.0000 0.0000 0.0000 0.01737(17) Uani 1 2 d S . P . .
Sb1 Sb 0.5000 0.5000 0.5000 0.01269(12) Uani 1 2 d S . P . .

loop_
_atom_site_aniso_label
_atom_site_aniso_U_11
_atom_site_aniso_U_22
_atom_site_aniso_U_33
_atom_site_aniso_U_23
_atom_site_aniso_U_13
_atom_site_aniso_U_12
C1 0.014(2) 0.019(3) 0.016(3) -0.008(3) -0.005(2) 0.001(2)
C2 0.022(3) 0.021(3) 0.010(3) 0.001(3) -0.006(2) -0.004(2)
C3 0.024(3) 0.020(3) 0.019(3) -0.006(3) -0.004(2) -0.003(2)
C4 0.017(3) 0.024(3) 0.020(3) -0.007(3) -0.006(2) -0.009(2)
C5 0.023(3) 0.018(3) 0.030(4) -0.007(3) -0.005(3) 0.001(2)
C6 0.030(3) 0.021(3) 0.014(3) 0.007(3) -0.010(3) -0.009(2)
C7 0.019(3) 0.024(3) 0.018(3) -0.002(3) -0.007(2) -0.004(2)
C8 0.027(3) 0.029(3) 0.024(4) -0.008(3) -0.005(3) -0.005(3)
N1 0.018(2) 0.025(3) 0.016(3) -0.005(2) -0.005(2) -0.0071(19)
Br1 0.0165(3) 0.0237(3) 0.0240(3) -0.0122(3) -0.0098(2) 0.0053(2)
Br2 0.0176(3) 0.0209(3) 0.0178(3) -0.0111(3) -0.0049(2) 0.0020(2)
Br3 0.0247(3) 0.0226(3) 0.0182(3) -0.0038(3) -0.0035(2) -0.0103(2)
Br4 0.0252(3) 0.0209(3) 0.0192(3) -0.0090(3) -0.0052(2) 0.0008(2)
Br5 0.0177(4) 0.0171(4) 0.0179(4) -0.0059(3) -0.0052(3) -0.0010(3)
Sb1 0.0120(2) 0.0140(2) 0.0131(3) -0.0060(2) -0.0028(2) -0.00035(18)

loop_
_atom_type_symbol
_atom_type_description
_atom_type_scat_dispersion_real
_atom_type_scat_dispersion_imag
_atom_type_scat_source
C C 0.0033 0.0016 'International Tables Vol C Tables 4.2.6.8 and 6.1.1.4'
N N 0.0061 0.0033 'International Tables Vol C Tables 4.2.6.8 and 6.1.1.4'
Br Br -0.2901 2.4595 'International Tables Vol C Tables 4.2.6.8 and 6.1.1.4'
Sb Sb -0.5866 1.5461 'International Tables Vol C Tables 4.2.6.8 and 6.1.1.4'
H H 0.0000 0.0000 'International Tables Vol C Tables 4.2.6.8 and 6.1.1.4'

loop_
_geom_angle_atom_site_label_1
_geom_angle_atom_site_label_2
_geom_angle_atom_site_label_3
_geom_angle
_geom_angle_site_symmetry_1
_geom_angle_site_symmetry_3
_geom_angle_publ_flag
C2 C1 C1 110.7(5) . 2_556 ?
C2 C1 H1A 109.5 . . ?
C1 C1 H1A 109.5 2_556 . ?
C2 C1 H1B 109.5 . . ?
C1 C1 H1B 109.5 2_556 . ?
H1A C1 H1B 108.1 . . ?
N1 C2 C1 111.5(4) . . ?
N1 C2 H2A 109.3 . . ?
C1 C2 H2A 109.3 . . ?
N1 C2 H2B 109.3 . . ?
C1 C2 H2B 109.3 . . ?
H2A C2 H2B 108.0 . . ?
N1 C3 C5 120.7(5) . . ?
N1 C3 H3 119.6 . . ?
C5 C3 H3 119.6 . . ?
N1 C4 C7 121.1(5) . . ?
C3 C5 C6 119.5(5) . . ?
C3 C5 H5 120.3 . . ?
C6 C5 H5 120.3 . . ?
C5 C6 C7 120.0(5) . . ?
C5 C6 H6 120.0 . . ?
C7 C6 H6 120.0 . . ?
C4 C7 C6 118.1(5) . . ?
C4 C7 C8 120.8(5) . . ?
C6 C7 C8 121.1(5) . . ?
C7 C8 H8A 109.5 . . ?
C7 C8 H8B 109.5 . . ?
H8A C8 H8B 109.5 . . ?
C7 C8 H8C 109.5 . . ?
H8A C8 H8C 109.5 . . ?
H8B C8 H8C 109.5 . . ?
C3 N1 C4 120.7(5) . . ?
C3 N1 C2 119.2(4) . . ?
C4 N1 C2 120.1(4) . . ?
Br4 Br5 Br4 180.0 2_755 . ?
Br3 Sb1 Br3 180.0 2_666 . ?
Br3 Sb1 Br1 89.385(17) 2_666 . ?
Br3 Sb1 Br1 90.615(17) . . ?
Br3 Sb1 Br1 90.615(17) 2_666 2_666 ?
Br3 Sb1 Br1 89.385(18) . 2_666 ?
Br1 Sb1 Br1 180.0 . 2_666 ?
Br3 Sb1 Br2 89.943(17) 2_666 2_666 ?
Br3 Sb1 Br2 90.056(17) . 2_666 ?
Br1 Sb1 Br2 89.603(15) . 2_666 ?
Br1 Sb1 Br2 90.397(15) 2_666 2_666 ?
Br3 Sb1 Br2 90.057(17) 2_666 . ?
Br3 Sb1 Br2 89.944(17) . . ?
Br1 Sb1 Br2 90.397(15) . . ?
Br1 Sb1 Br2 89.603(15) 2_666 . ?
Br2 Sb1 Br2 180.000(13) 2_666 . ?

loop_
_geom_bond_atom_site_label_1
_geom_bond_atom_site_label_2
_geom_bond_distance
_geom_bond_site_symmetry_2
_geom_bond_publ_flag
C1 C2 1.507(7) . ?
C1 C1 1.512(10) 2_556 ?
C1 H1A 0.9900 . ?
C1 H1B 0.9900 . ?
C2 N1 1.471(7) . ?
C2 H2A 0.9900 . ?
C2 H2B 0.9900 . ?
C3 N1 1.349(6) . ?
C3 C5 1.361(8) . ?
C3 H3 0.9500 . ?
C4 N1 1.354(6) . ?
C4 C7 1.377(7) . ?
C5 C6 1.389(7) . ?
C5 H5 0.9500 . ?
C6 C7 1.393(7) . ?
C6 H6 0.9500 . ?
C7 C8 1.513(7) . ?
C8 H8A 0.9800 . ?
C8 H8B 0.9800 . ?
C8 H8C 0.9800 . ?
Br1 Sb1 2.5574(5) . ?
Br2 Sb1 2.5579(5) . ?
Br3 Sb1 2.5520(6) . ?
Br4 Br5 2.5402(5) . ?
Br5 Br4 2.5402(5) 2_755 ?
Sb1 Br3 2.5520(6) 2_666 ?
Sb1 Br1 2.5574(5) 2_666 ?
Sb1 Br2 2.5579(5) 2_666 ?
